data_4343499
loop_
_publ_author_name
'Barnett, Brandon R.'
'Labios, Liezel A.'
'Moore, Curtis E.'
'England, Jason'
'Rheingold, Arnold L.'
'Wieghardt, Karl'
'Figueroa, Joshua S.'

_publ_section_title
;
 Solution Dynamics of Redox Noninnocent Nitrosoarene Ligands: Mapping the
 Electronic Criteria for the Formation of Persistent Metal-Coordinated
 Nitroxide Radicals.
;
_journal_issue 14
_journal_name_full 'Inorganic chemistry'
_journal_page_first 7110
_journal_page_last 7121
_journal_paper_doi 10.1021/acs.inorgchem.5b01252
_journal_volume 54
_journal_year 2015
_chemical_formula_moiety 'C31 H37 N O, C H2 Cl2'
_chemical_formula_sum 'C32 H39 Cl2 N O'
_chemical_formula_weight 524.54
_chemical_name_common OCNArDipp2
_space_group_crystal_system monoclinic
_space_group_IT_number 14
_space_group_name_Hall '-P 2yn'
_space_group_name_H-M_alt 'P 1 21/n 1'
_symmetry_space_group_name_Hall '-P 2yn'
_symmetry_space_group_name_H-M 'P 1 21/n 1'
_atom_sites_solution_hydrogens geom
_audit_creation_date 2015-04-08
_audit_creation_method
;
Olex2 1.2-beta
(compiled 2015.01.26 svn.r3150 for OlexSys, GUI svn.r4998)
;
_cell_angle_alpha 90
_cell_angle_beta 104.6320(10)
_cell_angle_gamma 90
_cell_formula_units_Z 4
_cell_length_a 18.3452(3)
_cell_length_b 8.21170(10)
_cell_length_c 20.3727(3)
_cell_measurement_reflns_used 9946
_cell_measurement_temperature 100(2)
_cell_measurement_theta_max 67.54
_cell_measurement_theta_min 2.90
_cell_volume 2969.52(8)
_computing_cell_refinement 'SAINT v8.34A (Bruker, 2013)'
_computing_data_collection 'APEX2 v2013.6-2 (Bruker, 2013)'
_computing_data_reduction 'SAINT v8.34A (Bruker, 2013)'
_computing_molecular_graphics 'Olex2 (Dolomanov et al., 2009)'
_computing_publication_material 'Olex2 (Dolomanov et al., 2009)'
_computing_structure_refinement 'ShelXL (Sheldrick, 2008)'
_computing_structure_solution 'ShelXT (Sheldrick, 2008)'
_diffrn_ambient_temperature 100.0
_diffrn_detector 'Bruker APEX-II CCD'
_diffrn_detector_area_resol_mean 7.9
_diffrn_detector_type 'CCD Area Detector'
_diffrn_measured_fraction_theta_full 0.990
_diffrn_measured_fraction_theta_max 0.991
_diffrn_measurement_device 'Kappa Four-Circle Diffractometer'
_diffrn_measurement_device_type 'Bruker APEX II CCD'
_diffrn_measurement_method '\w and \f scans'
_diffrn_radiation_monochromator 'Double Bounce Multilayer Mirrors'
_diffrn_radiation_probe x-ray
_diffrn_radiation_type CuK\a
_diffrn_radiation_wavelength 1.54178
_diffrn_reflns_av_R_equivalents 0.0328
_diffrn_reflns_av_unetI/netI 0.0206
_diffrn_reflns_laue_measured_fraction_full 0.990
_diffrn_reflns_laue_measured_fraction_max 0.991
_diffrn_reflns_limit_h_max 21
_diffrn_reflns_limit_h_min -22
_diffrn_reflns_limit_k_max 9
_diffrn_reflns_limit_k_min -9
_diffrn_reflns_limit_l_max 23
_diffrn_reflns_limit_l_min -24
_diffrn_reflns_number 32666
_diffrn_reflns_point_group_measured_fraction_full 0.990
_diffrn_reflns_point_group_measured_fraction_max 0.991
_diffrn_reflns_theta_full 68.000
_diffrn_reflns_theta_max 67.961
_diffrn_reflns_theta_min 2.899
_diffrn_source 'Micro Focus Rotating Anode'
_diffrn_source_type 'Bruker TXS'
_diffrn_standards_number 0
_exptl_absorpt_coefficient_mu 2.136
_exptl_absorpt_correction_T_max 0.7400
_exptl_absorpt_correction_T_min 0.6625
_exptl_absorpt_correction_type multi-scan
_exptl_absorpt_process_details SADABS
_exptl_crystal_colour colorless
_exptl_crystal_density_diffrn 1.173
_exptl_crystal_density_meas ?
_exptl_crystal_description block
_exptl_crystal_F_000 1120
_exptl_crystal_size_max 0.21
_exptl_crystal_size_mid 0.2
_exptl_crystal_size_min 0.15
_refine_diff_density_max 0.302
_refine_diff_density_min -0.331
_refine_diff_density_rms 0.039
_refine_ls_extinction_method none
_refine_ls_goodness_of_fit_ref 1.036
_refine_ls_hydrogen_treatment constr
_refine_ls_matrix_type full
_refine_ls_number_parameters 333
_refine_ls_number_reflns 5357
_refine_ls_number_restraints 0
_refine_ls_restrained_S_all 1.036
_refine_ls_R_factor_all 0.0410
_refine_ls_R_factor_gt 0.0352
_refine_ls_shift/su_max 0.001
_refine_ls_shift/su_mean 0.000
_refine_ls_structure_factor_coef Fsqd
_refine_ls_weighting_details 'w=1/[\s^2^(Fo^2^)+(0.0471P)^2^+1.2037P] where P=(Fo^2^+2Fc^2^)/3'
_refine_ls_weighting_scheme calc
_refine_ls_wR_factor_gt 0.0903
_refine_ls_wR_factor_ref 0.0958
_reflns_Friedel_coverage 0.000
_reflns_number_gt 4741
_reflns_number_total 5357
_reflns_threshold_expression 'I > 2\s(I)'
_cod_data_source_file ic5b01252_si_002.cif
_cod_data_source_block jfigcu60_0m
_cod_depositor_comments
;
The following automatic conversions were performed:

'_diffrn_radiation_probe' value 'X-ray' changed to 'x-ray' according
to
/usr/data/users/saulius/crontab/automatic-downloads/rss-feeds/ACS/lib/dictionaries/cif_core.dic
dictionary named 'cif_core.dic' version 2.4.2 from 2011-04-26.

'_exptl_crystal_density_meas' value 'not measured' was changed to '?'
- the value is perceived as not measured.

Automatic conversion script
Id: cif_fix_values 3271 2015-04-21 07:52:19Z andrius 

 Adding full bibliography for 4343481--4343500.cif.
;
_cod_database_code 4343499
_shelxl_version_number 2014/6
_shelx_space_group_comment
;
The symmetry employed for this shelxl refinement is uniquely defined
by the following loop, which should always be used as a source of
symmetry information in preference to the above space-group names.
They are only intended as comments.
;
_shelx_estimated_absorpt_t_max 0.740
_shelx_estimated_absorpt_t_min 0.663
_olex2_refinement_description
;
1. Fixed Uiso
 At 1.2 times of:
  All C(H) groups, All C(H,H) groups
 At 1.5 times of:
  All C(H,H,H) groups
2.a Ternary CH refined with riding coordinates:
 C20(H20), C23(H23), C26(H26), C29(H29)
2.b Secondary CH2 refined with riding coordinates:
 C32(H32A,H32B)
2.c Aromatic/amide H refined with riding coordinates:
 C4(H4), C5(H5), C6(H6), C10(H10), C11(H11), C12(H12), C16(H16), C17(H17),
 C18(H18)
2.d Idealised Me refined as rotating group:
 C21(H21A,H21B,H21C), C22(H22A,H22B,H22C), C24(H24A,H24B,H24C), C25(H25A,H25B,
 H25C), C27(H27A,H27B,H27C), C28(H28A,H28B,H28C), C30(H30A,H30B,H30C), C31(H31A,
 H31B,H31C)
;
_olex2_submission_special_instructions 'No special instructions were received'

loop_
_space_group_symop_operation_xyz
'x, y, z'
'-x+1/2, y+1/2, -z+1/2'
'-x, -y, -z'
'x-1/2, -y-1/2, z-1/2'

loop_
_atom_site_label
_atom_site_type_symbol
_atom_site_fract_x
_atom_site_fract_y
_atom_site_fract_z
_atom_site_U_iso_or_equiv
_atom_site_adp_type
_atom_site_occupancy
_atom_site_site_symmetry_order
_atom_site_calc_flag
_atom_site_refinement_flags_posn
C1 C 0.05624(8) 0.39128(18) 0.18377(8) 0.0274(3) Uani 1 1 d .
C2 C 0.01916(7) 0.58004(15) 0.26258(7) 0.0195(3) Uani 1 1 d .
C3 C 0.05140(7) 0.63439(16) 0.32869(7) 0.0200(3) Uani 1 1 d .
C4 C 0.01129(7) 0.74589(16) 0.35735(7) 0.0221(3) Uani 1 1 d .
H4 H 0.0324 0.7851 0.4020 0.027 Uiso 1 1 calc R
C5 C -0.05901(7) 0.80049(16) 0.32163(7) 0.0234(3) Uani 1 1 d .
H5 H -0.0860 0.8756 0.3420 0.028 Uiso 1 1 calc R
C6 C -0.08996(7) 0.74560(16) 0.25615(7) 0.0218(3) Uani 1 1 d .
H6 H -0.1381 0.7840 0.2319 0.026 Uiso 1 1 calc R
C7 C -0.05171(7) 0.63538(15) 0.22541(7) 0.0192(3) Uani 1 1 d .
C8 C -0.08438(7) 0.57349(16) 0.15502(7) 0.0202(3) Uani 1 1 d .
C9 C -0.06855(7) 0.65537(17) 0.09951(7) 0.0227(3) Uani 1 1 d .
C10 C -0.09574(8) 0.58936(18) 0.03464(7) 0.0264(3) Uani 1 1 d .
H10 H -0.0849 0.6419 -0.0033 0.032 Uiso 1 1 calc R
C11 C -0.13833(8) 0.44805(18) 0.02526(7) 0.0268(3) Uani 1 1 d .
H11 H -0.1561 0.4039 -0.0190 0.032 Uiso 1 1 calc R
C12 C -0.15521(8) 0.37089(17) 0.07987(7) 0.0257(3) Uani 1 1 d .
H12 H -0.1854 0.2754 0.0726 0.031 Uiso 1 1 calc R
C13 C -0.12851(7) 0.43137(16) 0.14563(7) 0.0223(3) Uani 1 1 d .
C14 C 0.12641(7) 0.56951(16) 0.36730(7) 0.0203(3) Uani 1 1 d .
C15 C 0.12888(8) 0.43060(16) 0.40805(7) 0.0230(3) Uani 1 1 d .
C16 C 0.19911(8) 0.36605(17) 0.44065(7) 0.0258(3) Uani 1 1 d .
H16 H 0.2017 0.2713 0.4679 0.031 Uiso 1 1 calc R
C17 C 0.26488(8) 0.43808(18) 0.43384(7) 0.0266(3) Uani 1 1 d .
H17 H 0.3122 0.3917 0.4558 0.032 Uiso 1 1 calc R
C18 C 0.26202(8) 0.57765(17) 0.39508(7) 0.0258(3) Uani 1 1 d .
H18 H 0.3076 0.6278 0.3916 0.031 Uiso 1 1 calc R
C19 C 0.19301(7) 0.64566(17) 0.36104(7) 0.0223(3) Uani 1 1 d .
C20 C 0.19169(8) 0.79994(17) 0.31945(7) 0.0258(3) Uani 1 1 d .
H20 H 0.1379 0.8323 0.3009 0.031 Uiso 1 1 calc R
C21 C 0.22617(9) 0.7711(2) 0.25935(8) 0.0354(4) Uani 1 1 d .
H21A H 0.2793 0.7409 0.2762 0.053 Uiso 1 1 calc GR
H21B H 0.2223 0.8709 0.2323 0.053 Uiso 1 1 calc GR
H21C H 0.1990 0.6829 0.2310 0.053 Uiso 1 1 calc GR
C22 C 0.23191(9) 0.93953(18) 0.36381(8) 0.0326(3) Uani 1 1 d .
H22A H 0.2125 0.9491 0.4042 0.049 Uiso 1 1 calc GR
H22B H 0.2229 1.0415 0.3381 0.049 Uiso 1 1 calc GR
H22C H 0.2861 0.9174 0.3776 0.049 Uiso 1 1 calc GR
C23 C 0.05759(8) 0.34796(18) 0.41639(8) 0.0281(3) Uani 1 1 d .
H23 H 0.0142 0.4213 0.3963 0.034 Uiso 1 1 calc R
C24 C 0.04445(10) 0.1867(2) 0.37743(9) 0.0427(4) Uani 1 1 d .
H24A H 0.0420 0.2067 0.3295 0.064 Uiso 1 1 calc GR
H24B H -0.0031 0.1384 0.3815 0.064 Uiso 1 1 calc GR
H24C H 0.0860 0.1118 0.3964 0.064 Uiso 1 1 calc GR
C25 C 0.05900(9) 0.3211(2) 0.49097(8) 0.0365(4) Uani 1 1 d .
H25A H 0.0993 0.2443 0.5112 0.055 Uiso 1 1 calc GR
H25B H 0.0105 0.2766 0.4942 0.055 Uiso 1 1 calc GR
H25C H 0.0682 0.4251 0.5152 0.055 Uiso 1 1 calc GR
C26 C -0.14877(8) 0.34482(17) 0.20445(7) 0.0267(3) Uani 1 1 d .
H26 H -0.1234 0.4037 0.2471 0.032 Uiso 1 1 calc R
C27 C -0.23365(9) 0.3516(2) 0.19716(9) 0.0441(4) Uani 1 1 d .
H27A H -0.2500 0.4655 0.1953 0.066 Uiso 1 1 calc GR
H27B H -0.2455 0.2977 0.2361 0.066 Uiso 1 1 calc GR
H27C H -0.2599 0.2960 0.1553 0.066 Uiso 1 1 calc GR
C28 C -0.12140(10) 0.1682(2) 0.21161(9) 0.0396(4) Uani 1 1 d .
H28A H -0.1478 0.1060 0.1716 0.059 Uiso 1 1 calc GR
H28B H -0.1318 0.1201 0.2523 0.059 Uiso 1 1 calc GR
H28C H -0.0671 0.1653 0.2155 0.059 Uiso 1 1 calc GR
C29 C -0.02343(8) 0.81300(18) 0.10881(7) 0.0269(3) Uani 1 1 d .
H29 H -0.0157 0.8482 0.1571 0.032 Uiso 1 1 calc R
C30 C -0.06578(9) 0.94861(19) 0.06365(8) 0.0332(3) Uani 1 1 d .
H30A H -0.0706 0.9210 0.0159 0.050 Uiso 1 1 calc GR
H30B H -0.0379 1.0510 0.0745 0.050 Uiso 1 1 calc GR
H30C H -0.1160 0.9609 0.0715 0.050 Uiso 1 1 calc GR
C31 C 0.05418(9) 0.7881(2) 0.09539(10) 0.0434(4) Uani 1 1 d .
H31A H 0.0481 0.7560 0.0480 0.065 Uiso 1 1 calc GR
H31B H 0.0813 0.7025 0.1253 0.065 Uiso 1 1 calc GR
H31C H 0.0828 0.8900 0.1043 0.065 Uiso 1 1 calc GR
C32 C 0.71658(9) 0.7508(2) 0.04895(8) 0.0367(4) Uani 1 1 d .
H32A H 0.7670 0.6993 0.0598 0.044 Uiso 1 1 calc R
H32B H 0.7108 0.8139 0.0065 0.044 Uiso 1 1 calc R
N1 N 0.06049(6) 0.46688(14) 0.23451(6) 0.0238(3) Uani 1 1 d .
O1 O 0.06102(6) 0.30887(15) 0.13742(6) 0.0406(3) Uani 1 1 d .
Cl1 Cl 0.64701(2) 0.59752(5) 0.03597(2) 0.04299(12) Uani 1 1 d .
Cl2 Cl 0.71086(3) 0.88342(6) 0.11470(2) 0.06049(16) Uani 1 1 d .

loop_
_atom_site_aniso_label
_atom_site_aniso_U_11
_atom_site_aniso_U_22
_atom_site_aniso_U_33
_atom_site_aniso_U_23
_atom_site_aniso_U_13
_atom_site_aniso_U_12
C1 0.0193(7) 0.0313(8) 0.0306(8) -0.0006(7) 0.0045(6) 0.0030(6)
C2 0.0194(6) 0.0197(6) 0.0200(7) 0.0005(5) 0.0060(5) -0.0005(5)
C3 0.0194(6) 0.0202(6) 0.0196(7) 0.0021(5) 0.0037(5) -0.0027(5)
C4 0.0240(7) 0.0223(6) 0.0197(7) -0.0012(5) 0.0050(5) -0.0024(5)
C5 0.0238(7) 0.0225(7) 0.0256(7) -0.0014(5) 0.0092(5) 0.0010(5)
C6 0.0178(6) 0.0232(7) 0.0238(7) 0.0027(5) 0.0044(5) 0.0013(5)
C7 0.0181(6) 0.0202(6) 0.0192(7) 0.0026(5) 0.0047(5) -0.0022(5)
C8 0.0158(6) 0.0239(7) 0.0198(7) 0.0002(5) 0.0026(5) 0.0035(5)
C9 0.0182(6) 0.0277(7) 0.0218(7) 0.0014(6) 0.0040(5) 0.0030(5)
C10 0.0264(7) 0.0339(8) 0.0190(7) 0.0023(6) 0.0058(5) 0.0041(6)
C11 0.0285(7) 0.0303(7) 0.0190(7) -0.0039(6) 0.0010(5) 0.0049(6)
C12 0.0239(7) 0.0240(7) 0.0263(7) -0.0026(6) 0.0008(5) -0.0001(5)
C13 0.0191(6) 0.0243(7) 0.0222(7) 0.0003(5) 0.0024(5) 0.0032(5)
C14 0.0198(6) 0.0229(6) 0.0169(6) -0.0035(5) 0.0021(5) 0.0004(5)
C15 0.0231(7) 0.0232(7) 0.0211(7) -0.0019(5) 0.0026(5) 0.0000(5)
C16 0.0269(7) 0.0241(7) 0.0235(7) 0.0011(6) 0.0009(5) 0.0028(6)
C17 0.0211(7) 0.0304(7) 0.0253(7) -0.0022(6) 0.0001(5) 0.0049(6)
C18 0.0200(7) 0.0311(7) 0.0254(7) -0.0035(6) 0.0042(5) -0.0013(6)
C19 0.0223(7) 0.0248(7) 0.0191(7) -0.0030(5) 0.0037(5) -0.0009(5)
C20 0.0213(7) 0.0297(7) 0.0255(7) 0.0027(6) 0.0041(5) -0.0018(6)
C21 0.0430(9) 0.0376(9) 0.0268(8) 0.0001(7) 0.0108(7) -0.0066(7)
C22 0.0392(8) 0.0288(8) 0.0315(8) -0.0010(6) 0.0118(7) -0.0043(6)
C23 0.0246(7) 0.0267(7) 0.0311(8) 0.0062(6) 0.0033(6) -0.0005(6)
C24 0.0449(10) 0.0411(9) 0.0408(10) -0.0047(8) 0.0085(8) -0.0182(8)
C25 0.0345(8) 0.0402(9) 0.0369(9) 0.0053(7) 0.0131(7) -0.0020(7)
C26 0.0268(7) 0.0282(7) 0.0235(7) 0.0004(6) 0.0037(5) -0.0056(6)
C27 0.0333(9) 0.0606(11) 0.0417(10) 0.0089(8) 0.0157(7) -0.0012(8)
C28 0.0482(10) 0.0310(8) 0.0387(9) 0.0088(7) 0.0095(7) -0.0020(7)
C29 0.0265(7) 0.0330(8) 0.0209(7) 0.0022(6) 0.0056(5) -0.0055(6)
C30 0.0346(8) 0.0296(8) 0.0355(9) 0.0026(7) 0.0090(7) -0.0012(6)
C31 0.0252(8) 0.0460(10) 0.0582(11) 0.0165(8) 0.0088(7) -0.0024(7)
C32 0.0354(8) 0.0378(9) 0.0371(9) -0.0031(7) 0.0095(7) -0.0047(7)
N1 0.0203(5) 0.0281(6) 0.0211(6) -0.0027(5) 0.0019(4) 0.0029(5)
O1 0.0362(6) 0.0532(7) 0.0326(6) -0.0178(6) 0.0092(5) 0.0043(5)
Cl1 0.0346(2) 0.0433(2) 0.0469(3) 0.00365(18) 0.00252(17) -0.00736(17)
Cl2 0.0795(4) 0.0554(3) 0.0390(3) -0.0154(2) 0.0007(2) 0.0067(2)

loop_
_atom_type_symbol
_atom_type_description
_atom_type_scat_dispersion_real
_atom_type_scat_dispersion_imag
_atom_type_scat_source
C C 0.0181 0.0091 'International Tables Vol C Tables 4.2.6.8 and 6.1.1.4'
H H 0.0000 0.0000 'International Tables Vol C Tables 4.2.6.8 and 6.1.1.4'
N N 0.0311 0.0180 'International Tables Vol C Tables 4.2.6.8 and 6.1.1.4'
O O 0.0492 0.0322 'International Tables Vol C Tables 4.2.6.8 and 6.1.1.4'
Cl Cl 0.3639 0.7018 'International Tables Vol C Tables 4.2.6.8 and 6.1.1.4'

loop_
_geom_angle_atom_site_label_1
_geom_angle_atom_site_label_2
_geom_angle_atom_site_label_3
_geom_angle
O1 C1 N1 171.49(15)
C3 C2 C7 121.60(12)
C3 C2 N1 117.44(11)
C7 C2 N1 120.96(12)
C2 C3 C14 119.99(12)
C4 C3 C2 118.27(12)
C4 C3 C14 121.72(12)
C3 C4 H4 119.6
C5 C4 C3 120.86(13)
C5 C4 H4 119.6
C4 C5 H5 120.0
C4 C5 C6 120.06(12)
C6 C5 H5 120.0
C5 C6 H6 119.5
C5 C6 C7 121.02(12)
C7 C6 H6 119.5
C2 C7 C8 119.93(11)
C6 C7 C2 118.19(12)
C6 C7 C8 121.87(11)
C9 C8 C7 119.58(12)
C13 C8 C7 119.33(12)
C13 C8 C9 121.06(12)
C8 C9 C29 121.48(12)
C10 C9 C8 118.51(13)
C10 C9 C29 120.01(12)
C9 C10 H10 119.7
C11 C10 C9 120.61(13)
C11 C10 H10 119.7
C10 C11 H11 119.8
C12 C11 C10 120.43(13)
C12 C11 H11 119.8
C11 C12 H12 119.5
C11 C12 C13 120.92(13)
C13 C12 H12 119.5
C8 C13 C26 121.92(12)
C12 C13 C8 118.44(13)
C12 C13 C26 119.63(12)
C15 C14 C3 119.13(12)
C15 C14 C19 121.03(12)
C19 C14 C3 119.82(12)
C14 C15 C23 121.88(12)
C16 C15 C14 118.52(13)
C16 C15 C23 119.59(12)
C15 C16 H16 119.5
C17 C16 C15 120.93(13)
C17 C16 H16 119.5
C16 C17 H17 119.9
C16 C17 C18 120.21(13)
C18 C17 H17 119.9
C17 C18 H18 119.6
C17 C18 C19 120.84(13)
C19 C18 H18 119.6
C14 C19 C20 121.93(12)
C18 C19 C14 118.44(13)
C18 C19 C20 119.63(12)
C19 C20 H20 107.9
C19 C20 C21 111.39(12)
C19 C20 C22 110.97(12)
C21 C20 H20 107.9
C22 C20 H20 107.9
C22 C20 C21 110.70(12)
C20 C21 H21A 109.5
C20 C21 H21B 109.5
C20 C21 H21C 109.5
H21A C21 H21B 109.5
H21A C21 H21C 109.5
H21B C21 H21C 109.5
C20 C22 H22A 109.5
C20 C22 H22B 109.5
C20 C22 H22C 109.5
H22A C22 H22B 109.5
H22A C22 H22C 109.5
H22B C22 H22C 109.5
C15 C23 H23 107.7
C15 C23 C24 110.81(12)
C15 C23 C25 112.11(12)
C24 C23 H23 107.7
C25 C23 H23 107.7
C25 C23 C24 110.55(13)
C23 C24 H24A 109.5
C23 C24 H24B 109.5
C23 C24 H24C 109.5
H24A C24 H24B 109.5
H24A C24 H24C 109.5
H24B C24 H24C 109.5
C23 C25 H25A 109.5
C23 C25 H25B 109.5
C23 C25 H25C 109.5
H25A C25 H25B 109.5
H25A C25 H25C 109.5
H25B C25 H25C 109.5
C13 C26 H26 107.8
C13 C26 C27 110.67(12)
C13 C26 C28 112.29(12)
C27 C26 H26 107.8
C27 C26 C28 110.24(13)
C28 C26 H26 107.8
C26 C27 H27A 109.5
C26 C27 H27B 109.5
C26 C27 H27C 109.5
H27A C27 H27B 109.5
H27A C27 H27C 109.5
H27B C27 H27C 109.5
C26 C28 H28A 109.5
C26 C28 H28B 109.5
C26 C28 H28C 109.5
H28A C28 H28B 109.5
H28A C28 H28C 109.5
H28B C28 H28C 109.5
C9 C29 H29 107.8
C9 C29 C30 111.56(12)
C9 C29 C31 111.45(13)
C30 C29 H29 107.8
C30 C29 C31 110.16(12)
C31 C29 H29 107.8
C29 C30 H30A 109.5
C29 C30 H30B 109.5
C29 C30 H30C 109.5
H30A C30 H30B 109.5
H30A C30 H30C 109.5
H30B C30 H30C 109.5
C29 C31 H31A 109.5
C29 C31 H31B 109.5
C29 C31 H31C 109.5
H31A C31 H31B 109.5
H31A C31 H31C 109.5
H31B C31 H31C 109.5
H32A C32 H32B 107.9
Cl1 C32 H32A 109.2
Cl1 C32 H32B 109.2
Cl2 C32 H32A 109.2
Cl2 C32 H32B 109.2
Cl2 C32 Cl1 112.19(9)
C1 N1 C2 140.53(12)

loop_
_geom_bond_atom_site_label_1
_geom_bond_atom_site_label_2
_geom_bond_distance
C1 N1 1.1914(19)
C1 O1 1.1829(18)
C2 C3 1.4001(18)
C2 C7 1.4046(18)
C2 N1 1.4087(17)
C3 C4 1.3920(19)
C3 C14 1.4998(18)
C4 H4 0.9500
C4 C5 1.3856(19)
C5 H5 0.9500
C5 C6 1.3866(19)
C6 H6 0.9500
C6 C7 1.3877(18)
C7 C8 1.4966(18)
C8 C9 1.4075(19)
C8 C13 1.4056(19)
C9 C10 1.399(2)
C9 C29 1.5223(19)
C10 H10 0.9500
C10 C11 1.385(2)
C11 H11 0.9500
C11 C12 1.382(2)
C12 H12 0.9500
C12 C13 1.3964(19)
C13 C26 1.5181(19)
C14 C15 1.4048(19)
C14 C19 1.4067(19)
C15 C16 1.3964(19)
C15 C23 1.5205(19)
C16 H16 0.9500
C16 C17 1.382(2)
C17 H17 0.9500
C17 C18 1.385(2)
C18 H18 0.9500
C18 C19 1.3972(19)
C19 C20 1.5209(19)
C20 H20 1.0000
C20 C21 1.532(2)
C20 C22 1.529(2)
C21 H21A 0.9800
C21 H21B 0.9800
C21 H21C 0.9800
C22 H22A 0.9800
C22 H22B 0.9800
C22 H22C 0.9800
C23 H23 1.0000
C23 C24 1.531(2)
C23 C25 1.529(2)
C24 H24A 0.9800
C24 H24B 0.9800
C24 H24C 0.9800
C25 H25A 0.9800
C25 H25B 0.9800
C25 H25C 0.9800
C26 H26 1.0000
C26 C27 1.527(2)
C26 C28 1.530(2)
C27 H27A 0.9800
C27 H27B 0.9800
C27 H27C 0.9800
C28 H28A 0.9800
C28 H28B 0.9800
C28 H28C 0.9800
C29 H29 1.0000
C29 C30 1.526(2)
C29 C31 1.530(2)
C30 H30A 0.9800
C30 H30B 0.9800
C30 H30C 0.9800
C31 H31A 0.9800
C31 H31B 0.9800
C31 H31C 0.9800
C32 H32A 0.9900
C32 H32B 0.9900
C32 Cl1 1.7642(16)
C32 Cl2 1.7499(17)

loop_
_geom_torsion_atom_site_label_1
_geom_torsion_atom_site_label_2
_geom_torsion_atom_site_label_3
_geom_torsion_atom_site_label_4
_geom_torsion
C2 C3 C4 C5 0.60(19)
C2 C3 C14 C15 -90.68(16)
C2 C3 C14 C19 87.81(16)
C2 C7 C8 C9 -89.29(15)
C2 C7 C8 C13 88.73(15)
C3 C2 C7 C6 -0.51(19)
C3 C2 C7 C8 -179.64(12)
C3 C2 N1 C1 179.85(18)
C3 C4 C5 C6 -0.8(2)
C3 C14 C15 C16 176.40(12)
C3 C14 C15 C23 -2.49(19)
C3 C14 C19 C18 -176.95(12)
C3 C14 C19 C20 3.99(19)
C4 C3 C14 C15 87.83(16)
C4 C3 C14 C19 -93.68(16)
C4 C5 C6 C7 0.3(2)
C5 C6 C7 C2 0.35(19)
C5 C6 C7 C8 179.46(12)
C6 C7 C8 C9 91.61(15)
C6 C7 C8 C13 -90.37(16)
C7 C2 C3 C4 0.05(19)
C7 C2 C3 C14 178.60(12)
C7 C2 N1 C1 0.0(3)
C7 C8 C9 C10 175.98(12)
C7 C8 C9 C29 -4.46(19)
C7 C8 C13 C12 -176.71(12)
C7 C8 C13 C26 4.40(19)
C8 C9 C10 C11 1.1(2)
C8 C9 C29 C30 -125.82(14)
C8 C9 C29 C31 110.59(15)
C8 C13 C26 C27 114.89(15)
C8 C13 C26 C28 -121.45(14)
C9 C8 C13 C12 1.28(19)
C9 C8 C13 C26 -177.61(12)
C9 C10 C11 C12 0.6(2)
C10 C9 C29 C30 53.74(17)
C10 C9 C29 C31 -69.86(17)
C10 C11 C12 C13 -1.4(2)
C11 C12 C13 C8 0.4(2)
C11 C12 C13 C26 179.33(13)
C12 C13 C26 C27 -63.98(17)
C12 C13 C26 C28 59.68(17)
C13 C8 C9 C10 -2.00(19)
C13 C8 C9 C29 177.56(12)
C14 C3 C4 C5 -177.94(12)
C14 C15 C16 C17 0.9(2)
C14 C15 C23 C24 106.91(16)
C14 C15 C23 C25 -129.05(14)
C14 C19 C20 C21 -116.64(14)
C14 C19 C20 C22 119.55(14)
C15 C14 C19 C18 1.51(19)
C15 C14 C19 C20 -177.55(12)
C15 C16 C17 C18 0.9(2)
C16 C15 C23 C24 -71.97(17)
C16 C15 C23 C25 52.08(18)
C16 C17 C18 C19 -1.5(2)
C17 C18 C19 C14 0.3(2)
C17 C18 C19 C20 179.38(12)
C18 C19 C20 C21 64.32(17)
C18 C19 C20 C22 -59.50(17)
C19 C14 C15 C16 -2.1(2)
C19 C14 C15 C23 179.04(12)
C23 C15 C16 C17 179.76(13)
C29 C9 C10 C11 -178.51(12)
N1 C2 C3 C4 -179.82(11)
N1 C2 C3 C14 -1.27(18)
N1 C2 C7 C6 179.35(12)
N1 C2 C7 C8 0.22(19)
